data_1542732
loop_
_publ_author_name
'Chen, Gen-Qiang'
'Fang, Wei'
'Wei, Yin'
'Tang, Xiang-Ying'
'Shi, Min'

_publ_section_title
;
 Divergent reaction pathways in gold-catalyzed cycloisomerization of
 1,5-enynes containing a cyclopropane ring: dramatic ortho substituent and
 temperature effects
;
_journal_issue 7
_journal_name_full 'Chem. Sci.'
_journal_page_first 4318
_journal_paper_doi 10.1039/C6SC00058D
_journal_volume 7
_journal_year 2016
_chemical_formula_moiety 'C19 H18 O'
_chemical_formula_sum 'C19 H18 O'
_chemical_formula_weight 262.33
_chemical_name_systematic
;
 ?
;
_space_group_crystal_system monoclinic
_space_group_IT_number 14
_space_group_name_Hall '-P 2yn'
_space_group_name_H-M_alt 'P 1 21/n 1'
_symmetry_space_group_name_Hall '-P 2yn'
_symmetry_space_group_name_H-M 'P 1 21/n 1'
_atom_sites_solution_hydrogens geom
_atom_sites_solution_primary direct
_audit_creation_date 2015-02-10
_audit_creation_method
;
Olex2 1.2
(compiled 2014.07.22 svn.r2960 for OlexSys, GUI svn.r4862)
;
_audit_update_record
;
2015-02-10 deposited with the CCDC.
2016-03-04 downloaded from the CCDC.
;
_cell_angle_alpha 90
_cell_angle_beta 98.064(2)
_cell_angle_gamma 90
_cell_formula_units_Z 4
_cell_length_a 9.9373(12)
_cell_length_b 5.8477(7)
_cell_length_c 23.768(3)
_cell_measurement_reflns_used 4863
_cell_measurement_temperature 130
_cell_measurement_theta_max 30.60
_cell_measurement_theta_min 2.35
_cell_volume 1367.5(3)
_computing_cell_refinement 'SAINT v7.68A (Bruker, 2009)'
_computing_data_reduction 'SAINT v7.68A (Bruker, 2009)'
_computing_molecular_graphics 'Olex2 (Dolomanov et al., 2009)'
_computing_publication_material 'Olex2 (Dolomanov et al., 2009)'
_computing_structure_refinement 'XL (Sheldrick, 2008)'
_computing_structure_solution 'ShelXS (Sheldrick, 2008)'
_diffrn_ambient_temperature 130
_diffrn_measured_fraction_theta_full 0.998
_diffrn_measured_fraction_theta_max 0.994
_diffrn_measurement_device_type 'Bruker APEX-II CCD'
_diffrn_measurement_method '\f and \w scans'
_diffrn_radiation_monochromator graphite
_diffrn_radiation_type MoK\a
_diffrn_radiation_wavelength 0.71073
_diffrn_reflns_av_R_equivalents 0.0241
_diffrn_reflns_av_unetI/netI 0.0257
_diffrn_reflns_Laue_measured_fraction_full 0.998
_diffrn_reflns_Laue_measured_fraction_max 0.994
_diffrn_reflns_limit_h_max 14
_diffrn_reflns_limit_h_min -13
_diffrn_reflns_limit_k_max 8
_diffrn_reflns_limit_k_min -7
_diffrn_reflns_limit_l_max 32
_diffrn_reflns_limit_l_min -34
_diffrn_reflns_number 13016
_diffrn_reflns_point_group_measured_fraction_full 0.998
_diffrn_reflns_point_group_measured_fraction_max 0.994
_diffrn_reflns_theta_full 25.242
_diffrn_reflns_theta_max 30.607
_diffrn_reflns_theta_min 1.731
_diffrn_standards_number 0
_exptl_absorpt_coefficient_mu 0.077
_exptl_absorpt_correction_T_max 0.7461
_exptl_absorpt_correction_T_min 0.6377
_exptl_absorpt_correction_type multi-scan
_exptl_absorpt_process_details
;
SADABS-2008/1 (Bruker,2008) was used for absorption correction.
wR2(int) was 0.0848 before and 0.0388 after correction.
The Ratio of minimum to maximum transmission is 0.8547.
The \l/2 correction factor is 0.0015.
;
_exptl_crystal_colour colourless
_exptl_crystal_density_diffrn 1.274
_exptl_crystal_description block
_exptl_crystal_F_000 560
_exptl_crystal_size_max 0.25
_exptl_crystal_size_mid 0.22
_exptl_crystal_size_min 0.2
_refine_diff_density_max 0.378
_refine_diff_density_min -0.254
_refine_diff_density_rms 0.060
_refine_ls_extinction_method none
_refine_ls_goodness_of_fit_ref 1.037
_refine_ls_hydrogen_treatment constr
_refine_ls_matrix_type full
_refine_ls_number_parameters 182
_refine_ls_number_reflns 4198
_refine_ls_number_restraints 0
_refine_ls_restrained_S_all 1.037
_refine_ls_R_factor_all 0.0618
_refine_ls_R_factor_gt 0.0498
_refine_ls_shift/su_max 0.001
_refine_ls_shift/su_mean 0.000
_refine_ls_structure_factor_coef Fsqd
_refine_ls_weighting_details 'w=1/[\s^2^(Fo^2^)+(0.0811P)^2^+0.3753P] where P=(Fo^2^+2Fc^2^)/3'
_refine_ls_weighting_scheme calc
_refine_ls_wR_factor_gt 0.1357
_refine_ls_wR_factor_ref 0.1454
_reflns_Friedel_coverage 0.000
_reflns_number_gt 3404
_reflns_number_total 4198
_reflns_threshold_expression 'I > 2\s(I)'
_cod_data_source_file c6sc00058d2.cif
_cod_data_source_block mo_dm15136_0m
_cod_depositor_comments 'Adding full bibliography for 1542730--1542732.cif.'
_cod_database_code 1542732
_shelxl_version_number 2014-3
_shelx_space_group_comment
;
The symmetry employed for this shelxl refinement is uniquely defined
by the following loop, which should always be used as a source of
symmetry information in preference to the above space-group names.
They are only intended as comments.
;
_shelx_estimated_absorpt_t_max 0.985
_shelx_estimated_absorpt_t_min 0.981
_olex2_refinement_description
;
1. Fixed Uiso
 At 1.2 times of:
  All C(H) groups, All C(H,H) groups
 At 1.5 times of:
  All C(H,H,H) groups
2.a Ternary CH refined with riding coordinates:
 C3(H3)
2.b Secondary CH2 refined with riding coordinates:
 C1(H1A,H1B), C2(H2A,H2B), C6(H6A,H6B)
2.c Aromatic/amide H refined with riding coordinates:
 C4(H4), C5(H5), C10(H10), C12(H12), C13(H13), C15(H15), C17(H17), C18(H18)
2.d Idealised Me refined as rotating group:
 C19(H19A,H19B,H19C)
;
_olex2_submission_special_instructions 'No special instructions were received'

loop_
_space_group_symop_operation_xyz
'x, y, z'
'-x+1/2, y+1/2, -z+1/2'
'-x, -y, -z'
'x-1/2, -y-1/2, z-1/2'

loop_
_atom_site_label
_atom_site_type_symbol
_atom_site_fract_x
_atom_site_fract_y
_atom_site_fract_z
_atom_site_U_iso_or_equiv
_atom_site_adp_type
_atom_site_occupancy
_atom_site_site_symmetry_order
_atom_site_calc_flag
_atom_site_refinement_flags_posn
O1 O 0.85888(8) 0.52958(15) 0.92451(3) 0.02447(19) Uani 1 1 d .
C1 C 0.33769(12) 0.3161(2) 0.57291(5) 0.0238(2) Uani 1 1 d .
H1A H 0.3197 0.1509 0.5770 0.029 Uiso 1 1 calc R
H1B H 0.4363 0.3474 0.5759 0.029 Uiso 1 1 calc R
C2 C 0.25107(12) 0.4304(2) 0.52085(5) 0.0271(3) Uani 1 1 d .
H2A H 0.2110 0.3207 0.4914 0.032 Uiso 1 1 calc R
H2B H 0.2980 0.5568 0.5038 0.032 Uiso 1 1 calc R
C3 C 0.15035(12) 0.5117(2) 0.56158(5) 0.0227(2) Uani 1 1 d .
H3 H 0.0772 0.3948 0.5625 0.027 Uiso 1 1 calc R
C4 C 0.09088(12) 0.7443(2) 0.56158(5) 0.0256(2) Uani 1 1 d .
H4 H 0.0397 0.8044 0.5281 0.031 Uiso 1 1 calc R
C5 C 0.11018(12) 0.8676(2) 0.60908(5) 0.0245(2) Uani 1 1 d .
H5 H 0.0653 1.0112 0.6088 0.029 Uiso 1 1 calc R
C6 C 0.19755(11) 0.79729(19) 0.66322(5) 0.0214(2) Uani 1 1 d .
H6A H 0.1377 0.7572 0.6917 0.026 Uiso 1 1 calc R
H6B H 0.2535 0.9298 0.6781 0.026 Uiso 1 1 calc R
C7 C 0.29101(10) 0.59663(18) 0.65685(4) 0.0182(2) Uani 1 1 d .
C8 C 0.26293(11) 0.46934(19) 0.60978(5) 0.0199(2) Uani 1 1 d .
C9 C 0.40775(10) 0.55661(18) 0.70137(4) 0.0173(2) Uani 1 1 d .
C10 C 0.44303(11) 0.70827(18) 0.74579(4) 0.0178(2) Uani 1 1 d .
H10 H 0.3931 0.8464 0.7467 0.021 Uiso 1 1 calc R
C11 C 0.55120(11) 0.66382(18) 0.78989(4) 0.0174(2) Uani 1 1 d .
C12 C 0.58577(11) 0.81762(19) 0.83591(5) 0.0203(2) Uani 1 1 d .
H12 H 0.5378 0.9578 0.8367 0.024 Uiso 1 1 calc R
C13 C 0.68713(11) 0.76628(19) 0.87892(5) 0.0214(2) Uani 1 1 d .
H13 H 0.7084 0.8706 0.9095 0.026 Uiso 1 1 calc R
C14 C 0.76095(11) 0.55949(19) 0.87851(4) 0.0195(2) Uani 1 1 d .
C15 C 0.73230(10) 0.40755(19) 0.83442(4) 0.0185(2) Uani 1 1 d .
H15 H 0.7828 0.2698 0.8340 0.022 Uiso 1 1 calc R
C16 C 0.62651(10) 0.45789(18) 0.78939(4) 0.0169(2) Uani 1 1 d .
C17 C 0.59094(11) 0.30475(18) 0.74349(4) 0.0192(2) Uani 1 1 d .
H17 H 0.6411 0.1672 0.7418 0.023 Uiso 1 1 calc R
C18 C 0.48559(11) 0.35161(19) 0.70152(5) 0.0198(2) Uani 1 1 d .
H18 H 0.4637 0.2444 0.6716 0.024 Uiso 1 1 calc R
C19 C 0.94495(12) 0.3357(2) 0.92380(5) 0.0274(3) Uani 1 1 d .
H19A H 0.8902 0.1959 0.9226 0.041 Uiso 1 1 calc GR
H19B H 1.0123 0.3353 0.9581 0.041 Uiso 1 1 calc GR
H19C H 0.9917 0.3422 0.8902 0.041 Uiso 1 1 calc GR

loop_
_atom_site_aniso_label
_atom_site_aniso_U_11
_atom_site_aniso_U_22
_atom_site_aniso_U_33
_atom_site_aniso_U_23
_atom_site_aniso_U_13
_atom_site_aniso_U_12
O1 0.0224(4) 0.0271(4) 0.0220(4) -0.0010(3) -0.0039(3) 0.0009(3)
C1 0.0249(5) 0.0260(6) 0.0203(5) -0.0044(4) 0.0018(4) 0.0028(4)
C2 0.0277(6) 0.0345(6) 0.0185(5) -0.0040(4) 0.0014(4) 0.0014(5)
C3 0.0210(5) 0.0252(5) 0.0209(5) -0.0021(4) -0.0001(4) -0.0012(4)
C4 0.0237(5) 0.0278(6) 0.0239(5) 0.0019(4) -0.0019(4) 0.0031(4)
C5 0.0229(5) 0.0229(5) 0.0269(5) 0.0012(4) 0.0007(4) 0.0047(4)
C6 0.0213(5) 0.0210(5) 0.0215(5) -0.0020(4) 0.0016(4) 0.0033(4)
C7 0.0182(5) 0.0174(5) 0.0189(5) -0.0001(4) 0.0023(4) 0.0002(4)
C8 0.0191(5) 0.0206(5) 0.0197(5) -0.0008(4) 0.0013(4) 0.0003(4)
C9 0.0186(5) 0.0164(5) 0.0172(4) -0.0001(4) 0.0033(3) 0.0001(4)
C10 0.0195(5) 0.0154(5) 0.0186(4) 0.0000(4) 0.0027(4) 0.0005(4)
C11 0.0197(5) 0.0151(4) 0.0176(4) -0.0007(3) 0.0031(4) -0.0016(4)
C12 0.0245(5) 0.0158(5) 0.0203(5) -0.0015(4) 0.0014(4) -0.0006(4)
C13 0.0243(5) 0.0192(5) 0.0198(5) -0.0031(4) 0.0006(4) -0.0036(4)
C14 0.0178(5) 0.0221(5) 0.0182(5) 0.0014(4) 0.0009(4) -0.0034(4)
C15 0.0174(5) 0.0181(5) 0.0200(5) 0.0010(4) 0.0028(4) -0.0004(4)
C16 0.0170(4) 0.0169(5) 0.0172(4) 0.0001(4) 0.0038(3) -0.0018(4)
C17 0.0210(5) 0.0178(5) 0.0190(5) -0.0018(4) 0.0032(4) 0.0029(4)
C18 0.0224(5) 0.0182(5) 0.0186(5) -0.0029(4) 0.0025(4) 0.0012(4)
C19 0.0229(5) 0.0287(6) 0.0292(6) 0.0020(5) -0.0019(4) 0.0017(5)

loop_
_atom_type_symbol
_atom_type_description
_atom_type_scat_dispersion_real
_atom_type_scat_dispersion_imag
_atom_type_scat_source
C C 0.0033 0.0016 'International Tables Vol C Tables 4.2.6.8 and 6.1.1.4'
H H 0.0000 0.0000 'International Tables Vol C Tables 4.2.6.8 and 6.1.1.4'
O O 0.0106 0.0060 'International Tables Vol C Tables 4.2.6.8 and 6.1.1.4'

loop_
_geom_angle_atom_site_label_1
_geom_angle_atom_site_label_2
_geom_angle_atom_site_label_3
_geom_angle
C14 O1 C19 116.99(9)
H1A C1 H1B 111.3
C2 C1 H1A 114.2
C2 C1 H1B 114.2
C8 C1 H1A 114.2
C8 C1 H1B 114.2
C8 C1 C2 86.83(8)
C1 C2 H2A 113.9
C1 C2 H2B 113.9
C1 C2 C3 88.22(8)
H2A C2 H2B 111.2
C3 C2 H2A 113.9
C3 C2 H2B 113.9
C2 C3 H3 109.6
C4 C3 C2 124.71(11)
C4 C3 H3 109.6
C4 C3 C8 113.85(9)
C8 C3 C2 87.08(8)
C8 C3 H3 109.6
C3 C4 H4 120.4
C5 C4 C3 119.16(10)
C5 C4 H4 120.4
C4 C5 H5 117.5
C4 C5 C6 125.06(11)
C6 C5 H5 117.5
C5 C6 H6A 108.6
C5 C6 H6B 108.6
C5 C6 C7 114.45(9)
H6A C6 H6B 107.6
C7 C6 H6A 108.6
C7 C6 H6B 108.6
C8 C7 C6 117.01(9)
C8 C7 C9 124.16(10)
C9 C7 C6 118.82(9)
C3 C8 C1 91.68(8)
C7 C8 C1 138.43(10)
C7 C8 C3 126.13(10)
C10 C9 C7 122.31(10)
C10 C9 C18 117.18(9)
C18 C9 C7 120.45(9)
C9 C10 H10 119.0
C9 C10 C11 122.08(10)
C11 C10 H10 119.0
C10 C11 C12 122.02(10)
C10 C11 C16 119.74(9)
C16 C11 C12 118.23(9)
C11 C12 H12 119.6
C13 C12 C11 120.74(10)
C13 C12 H12 119.6
C12 C13 H13 119.6
C12 C13 C14 120.79(10)
C14 C13 H13 119.6
O1 C14 C13 114.51(9)
O1 C14 C15 125.09(10)
C15 C14 C13 120.40(10)
C14 C15 H15 120.2
C14 C15 C16 119.53(10)
C16 C15 H15 120.2
C11 C16 C15 120.30(9)
C17 C16 C11 117.90(9)
C17 C16 C15 121.79(10)
C16 C17 H17 119.4
C18 C17 C16 121.14(10)
C18 C17 H17 119.4
C9 C18 H18 119.0
C17 C18 C9 121.95(10)
C17 C18 H18 119.0
O1 C19 H19A 109.5
O1 C19 H19B 109.5
O1 C19 H19C 109.5
H19A C19 H19B 109.5
H19A C19 H19C 109.5
H19B C19 H19C 109.5

loop_
_geom_bond_atom_site_label_1
_geom_bond_atom_site_label_2
_geom_bond_distance
O1 C14 1.3690(12)
O1 C19 1.4218(15)
C1 H1A 0.9900
C1 H1B 0.9900
C1 C2 1.5554(16)
C1 C8 1.5182(16)
C2 H2A 0.9900
C2 H2B 0.9900
C2 C3 1.5609(17)
C3 H3 1.0000
C3 C4 1.4831(17)
C3 C8 1.5052(15)
C4 H4 0.9500
C4 C5 1.3307(17)
C5 H5 0.9500
C5 C6 1.5052(15)
C6 H6A 0.9900
C6 H6B 0.9900
C6 C7 1.5172(15)
C7 C8 1.3402(15)
C7 C9 1.4751(14)
C9 C10 1.3856(14)
C9 C18 1.4264(15)
C10 H10 0.9500
C10 C11 1.4162(14)
C11 C12 1.4205(14)
C11 C16 1.4187(14)
C12 H12 0.9500
C12 C13 1.3642(15)
C13 H13 0.9500
C13 C14 1.4151(16)
C14 C15 1.3730(15)
C15 H15 0.9500
C15 C16 1.4219(14)
C16 C17 1.4173(14)
C17 H17 0.9500
C17 C18 1.3686(14)
C18 H18 0.9500
C19 H19A 0.9800
C19 H19B 0.9800
C19 H19C 0.9800

loop_
_geom_torsion_atom_site_label_1
_geom_torsion_atom_site_label_2
_geom_torsion_atom_site_label_3
_geom_torsion_atom_site_label_4
_geom_torsion
O1 C14 C15 C16 179.21(10)
C1 C2 C3 C4 135.66(11)
C1 C2 C3 C8 18.45(9)
C2 C1 C8 C3 19.00(9)
C2 C1 C8 C7 -138.23(15)
C2 C3 C4 C5 -122.43(13)
C2 C3 C8 C1 -18.92(9)
C2 C3 C8 C7 142.53(12)
C3 C4 C5 C6 4.67(19)
C4 C3 C8 C1 -145.86(10)
C4 C3 C8 C7 15.60(17)
C4 C5 C6 C7 13.65(18)
C5 C6 C7 C8 -16.54(15)
C5 C6 C7 C9 161.97(10)
C6 C7 C8 C1 153.74(13)
C6 C7 C8 C3 2.37(17)
C6 C7 C9 C10 -6.62(15)
C6 C7 C9 C18 170.43(10)
C7 C9 C10 C11 176.93(9)
C7 C9 C18 C17 -177.23(10)
C8 C1 C2 C3 -18.30(9)
C8 C3 C4 C5 -18.63(16)
C8 C7 C9 C10 171.78(11)
C8 C7 C9 C18 -11.17(16)
C9 C7 C8 C1 -24.7(2)
C9 C7 C8 C3 -176.06(10)
C9 C10 C11 C12 -178.90(10)
C9 C10 C11 C16 -0.29(16)
C10 C9 C18 C17 -0.03(16)
C10 C11 C12 C13 177.49(10)
C10 C11 C16 C15 -177.84(9)
C10 C11 C16 C17 1.00(15)
C11 C12 C13 C14 0.49(17)
C11 C16 C17 C18 -1.25(16)
C12 C11 C16 C15 0.84(15)
C12 C11 C16 C17 179.67(10)
C12 C13 C14 O1 -179.51(10)
C12 C13 C14 C15 0.51(17)
C13 C14 C15 C16 -0.82(16)
C14 C15 C16 C11 0.13(15)
C14 C15 C16 C17 -178.65(10)
C15 C16 C17 C18 177.56(10)
C16 C11 C12 C13 -1.15(16)
C16 C17 C18 C9 0.78(17)
C18 C9 C10 C11 -0.21(16)
C19 O1 C14 C13 -174.16(10)
C19 O1 C14 C15 5.82(16)
